data_4350723
loop_
_publ_author_name
'Chen, Sa'
'Shang, Ran'
'Hu, Ke-Li'
'Wang, Zhe-Ming'
'Gao, Song'

_publ_section_title
;
 [NH2NH3][M(HCOO)3] (M = Mn2+, Zn2+, Co2+and Mg2+): structural phase
 transitions, prominent dielectric anomalies and negative thermal
 expansion, and magnetic ordering
;
_journal_issue 1
_journal_name_full 'Inorg. Chem. Front.'
_journal_page_first 83
_journal_paper_doi 10.1039/C3QI00034F
_journal_volume 1
_journal_year 2014
_chemical_formula_sum 'C3 H8 Mn N2 O6'
_chemical_formula_weight 223.05
_space_group_IT_number 33
_space_group_name_Hall 'P 2c -2n'
_space_group_name_H-M_alt 'P n a 21'
_symmetry_cell_setting orthorhombic
_symmetry_space_group_name_H-M 'P n a 21'
_atom_sites_solution_hydrogens geom
_atom_sites_solution_primary direct
_atom_sites_solution_secondary difmap
_audit_creation_method SHELXL-97
_cell_angle_alpha 90.00
_cell_angle_beta 90.00
_cell_angle_gamma 90.00
_cell_formula_units_Z 4
_cell_length_a 8.9503(3)
_cell_length_b 7.8214(2)
_cell_length_c 11.7189(5)
_cell_measurement_reflns_used 5929
_cell_measurement_temperature 200.0
_cell_measurement_theta_max 28.700
_cell_measurement_theta_min 3.395
_cell_volume 820.37(5)
_computing_cell_refinement 'HKL Scalepack (Otwinowski & Minor, 1997)'
_computing_data_collection 'KappaCCD (Nonius B. V., 1998)'
_computing_data_reduction 'HKL Denzo (Otwinowski & Minor, 1997) & maXus (Mackay et al., 1998)'
_computing_molecular_graphics 'Bruker SHELXTL V5.1 (Sheldrick, 1998)'
_computing_publication_material 'SHELXL-97 (Sheldrick, 1997)'
_computing_structure_refinement 'SHELXL-97 (Sheldrick, 1997)'
_computing_structure_solution 'SHELXS-97 (Sheldrick, 1997)'
_diffrn_ambient_temperature 200.0
_diffrn_detector_area_resol_mean 9
_diffrn_measured_fraction_theta_full 0.999
_diffrn_measured_fraction_theta_max 0.999
_diffrn_measurement_device_type 'NONIUS KappaCCD'
_diffrn_measurement_method CCD
_diffrn_radiation_monochromator graphite
_diffrn_radiation_source 'fine-focus sealed tube'
_diffrn_radiation_type MoK\a
_diffrn_radiation_wavelength 0.71073
_diffrn_reflns_av_R_equivalents 0.0700
_diffrn_reflns_av_sigmaI/netI 0.0612
_diffrn_reflns_limit_h_max 12
_diffrn_reflns_limit_h_min -11
_diffrn_reflns_limit_k_max 10
_diffrn_reflns_limit_k_min -10
_diffrn_reflns_limit_l_max 15
_diffrn_reflns_limit_l_min -15
_diffrn_reflns_number 15362
_diffrn_reflns_theta_full 28.68
_diffrn_reflns_theta_max 28.68
_diffrn_reflns_theta_min 3.46
_diffrn_standards_decay_% 0
_exptl_absorpt_coefficient_mu 1.606
_exptl_absorpt_correction_T_max 0.708
_exptl_absorpt_correction_T_min 0.642
_exptl_absorpt_correction_type multi-scan
_exptl_absorpt_process_details
;
multi-scan from symmetry-related measurements 
 Sortav (Blessing 1995, 1997)
;
_exptl_crystal_colour colorless
_exptl_crystal_density_diffrn 1.806
_exptl_crystal_density_method 'not measured'
_exptl_crystal_description block
_exptl_crystal_F_000 452
_exptl_crystal_size_max 0.38
_exptl_crystal_size_mid 0.32
_exptl_crystal_size_min 0.22
_refine_diff_density_max 0.333
_refine_diff_density_min -0.324
_refine_diff_density_rms 0.061
_refine_ls_abs_structure_details 'Flack H D (1983), Acta Cryst. A39, 876-881'
_refine_ls_abs_structure_Flack 0.27(2)
_refine_ls_extinction_coef 0.0449(15)
_refine_ls_extinction_expression Fc^*^=kFc[1+0.001xFc^2^\l^3^/sin(2\q)]^-1/4^
_refine_ls_extinction_method SHELXL
_refine_ls_goodness_of_fit_ref 0.885
_refine_ls_hydrogen_treatment mixed
_refine_ls_matrix_type full
_refine_ls_number_parameters 118
_refine_ls_number_reflns 2101
_refine_ls_number_restraints 6
_refine_ls_restrained_S_all 0.884
_refine_ls_R_factor_all 0.0530
_refine_ls_R_factor_gt 0.0243
_refine_ls_shift/su_max 0.001
_refine_ls_shift/su_mean 0.000
_refine_ls_structure_factor_coef Fsqd
_refine_ls_weighting_details 'calc w=1/[\s^2^(Fo^2^)+(0.0194P)^2^+0.0000P] where P=(Fo^2^+2Fc^2^)/3'
_refine_ls_weighting_scheme calc
_refine_ls_wR_factor_gt 0.0408
_refine_ls_wR_factor_ref 0.0438
_reflns_number_gt 1439
_reflns_number_total 2101
_reflns_threshold_expression >2sigma(I)
_cod_data_source_file c3qi00034f.txt
_cod_data_source_block 1Mn-200K
_cod_depositor_comments
;
The following automatic conversions were performed:

data item '_symmetry_cell_setting' value 'Orthorhombic' was changed
to 'orthorhombic' in accordance with the
/home/saulius/struct/COD-crude-data/automatic-downloads/DataCite-retrospective/RSC/depositions/lib/dictionaries/cif_core.dic
dictionary named 'cif_core.dic' version 2.4.2 last updated on
2011-04-26.

Automatic conversion script
Id: cif_fix_values 6909 2019-04-08 15:41:33Z antanas 
;
_cod_original_sg_symbol_H-M 'P na2(1)'
_cod_database_code 4350723

loop_
_symmetry_equiv_pos_as_xyz
'x, y, z'
'-x, -y, z+1/2'
'x+1/2, -y+1/2, z'
'-x+1/2, y+1/2, z+1/2'

loop_
_atom_site_label
_atom_site_type_symbol
_atom_site_fract_x
_atom_site_fract_y
_atom_site_fract_z
_atom_site_U_iso_or_equiv
_atom_site_adp_type
_atom_site_occupancy
_atom_site_symmetry_multiplicity
_atom_site_calc_flag
_atom_site_refinement_flags
Mn1 Mn 0.53371(3) 0.49939(5) 0.11121(6) 0.01572(9) Uani 1 1 d .
O1 O 0.31902(15) 0.41987(19) 0.18139(15) 0.0243(3) Uani 1 1 d .
O2 O 0.13123(15) 0.23482(18) 0.17986(14) 0.0233(4) Uani 1 1 d .
O3 O 0.43348(16) 0.73024(18) 0.03992(14) 0.0241(4) Uani 1 1 d .
O4 O 0.24640(15) 0.91657(18) 0.03761(15) 0.0226(3) Uani 1 1 d .
O5 O 0.56163(16) 0.6471(2) 0.26898(13) 0.0227(4) Uani 1 1 d .
O6 O 0.51291(18) 0.6408(2) 0.45460(14) 0.0261(4) Uani 1 1 d .
C1 C 0.2630(3) 0.2789(3) 0.1556(2) 0.0256(6) Uani 1 1 d .
H1 H 0.3235 0.1998 0.1150 0.031 Uiso 1 1 calc R
C2 C 0.3166(3) 0.7924(3) 0.07878(19) 0.0255(6) Uani 1 1 d .
H2 H 0.2767 0.7414 0.1457 0.031 Uiso 1 1 calc R
C3 C 0.5376(2) 0.5701(3) 0.3615(3) 0.0242(6) Uani 1 1 d .
H3 H 0.5385 0.4487 0.3601 0.029 Uiso 1 1 calc R
N1 N 0.0681(3) 0.5051(2) 0.3419(2) 0.0234(6) Uani 1 1 d D
H11 H 0.0821 0.6116 0.3125 0.035 Uiso 1 1 calc R
H12 H 0.0804 0.4258 0.2858 0.035 Uiso 1 1 calc R
H13 H 0.1359 0.4861 0.3984 0.035 Uiso 1 1 calc R
N2 N -0.0813(3) 0.4919(2) 0.3880(3) 0.0366(8) Uani 1 1 d D
H21 H -0.1023(18) 0.5912(16) 0.4255(19) 0.055 Uiso 1 1 d D
H22 H -0.0854(18) 0.4023(19) 0.4369(17) 0.055 Uiso 1 1 d D

loop_
_atom_site_aniso_label
_atom_site_aniso_U_11
_atom_site_aniso_U_22
_atom_site_aniso_U_33
_atom_site_aniso_U_23
_atom_site_aniso_U_13
_atom_site_aniso_U_12
Mn1 0.01621(13) 0.01429(12) 0.01665(14) -0.00008(13) 0.0008(2) 0.00005(12)
O1 0.0219(8) 0.0193(7) 0.0316(9) -0.0034(8) 0.0046(7) -0.0068(7)
O2 0.0211(8) 0.0215(7) 0.0274(9) -0.0034(8) 0.0020(7) -0.0054(7)
O3 0.0233(8) 0.0226(8) 0.0264(10) 0.0028(8) 0.0068(7) 0.0077(6)
O4 0.0211(7) 0.0189(7) 0.0277(9) 0.0052(7) 0.0039(7) 0.0042(7)
O5 0.0292(9) 0.0213(8) 0.0175(10) 0.0023(7) 0.0017(7) -0.0041(8)
O6 0.0391(10) 0.0225(9) 0.0166(10) -0.0013(8) 0.0027(8) -0.0041(8)
C1 0.0253(12) 0.0230(11) 0.0286(15) -0.0058(10) 0.0080(10) -0.0032(10)
C2 0.0255(11) 0.0237(11) 0.0272(18) 0.0045(10) 0.0051(10) 0.0028(10)
C3 0.0297(19) 0.0186(9) 0.0244(12) -0.0003(13) -0.0031(12) -0.0026(10)
N1 0.0318(15) 0.0187(11) 0.0195(16) -0.0010(10) -0.0025(11) 0.0004(10)
N2 0.0226(15) 0.0364(15) 0.051(2) 0.0063(12) 0.0099(15) 0.0040(11)

loop_
_atom_type_symbol
_atom_type_description
_atom_type_scat_dispersion_real
_atom_type_scat_dispersion_imag
_atom_type_scat_source
C C 0.0033 0.0016 'International Tables Vol C Tables 4.2.6.8 and 6.1.1.4'
H H 0.0000 0.0000 'International Tables Vol C Tables 4.2.6.8 and 6.1.1.4'
N N 0.0061 0.0033 'International Tables Vol C Tables 4.2.6.8 and 6.1.1.4'
O O 0.0106 0.0060 'International Tables Vol C Tables 4.2.6.8 and 6.1.1.4'
Mn Mn 0.3368 0.7283 'International Tables Vol C Tables 4.2.6.8 and 6.1.1.4'

loop_
_geom_angle_atom_site_label_1
_geom_angle_atom_site_label_2
_geom_angle_atom_site_label_3
_geom_angle
_geom_angle_site_symmetry_1
_geom_angle_site_symmetry_3
O6 Mn1 O1 90.31(6) 2_664 .
O6 Mn1 O3 90.88(6) 2_664 .
O1 Mn1 O3 91.04(5) . .
O6 Mn1 O2 87.97(6) 2_664 3
O1 Mn1 O2 88.51(6) . 3
O3 Mn1 O2 178.76(7) . 3
O6 Mn1 O4 89.18(7) 2_664 3_565
O1 Mn1 O4 178.55(7) . 3_565
O3 Mn1 O4 87.61(6) . 3_565
O2 Mn1 O4 92.83(5) 3 3_565
O6 Mn1 O5 175.36(6) 2_664 .
O1 Mn1 O5 86.14(6) . .
O3 Mn1 O5 86.21(6) . .
O2 Mn1 O5 94.91(7) 3 .
O4 Mn1 O5 94.29(6) 3_565 .
C1 O1 Mn1 120.96(15) . .
C1 O2 Mn1 121.35(14) . 3_455
C2 O3 Mn1 122.05(14) . .
C2 O4 Mn1 121.09(15) . 3_465
C3 O5 Mn1 117.05(14) . .
C3 O6 Mn1 123.34(15) . 2_665
O1 C1 O2 124.2(2) . .
O1 C1 H1 117.9 . .
O2 C1 H1 117.9 . .
O3 C2 O4 125.8(2) . .
O3 C2 H2 117.1 . .
O4 C2 H2 117.1 . .
O6 C3 O5 125.01(19) . .
O6 C3 H3 117.5 . .
O5 C3 H3 117.5 . .
N2 N1 H11 109.5 . .
N2 N1 H12 109.5 . .
H11 N1 H12 109.5 . .
N2 N1 H13 109.5 . .
H11 N1 H13 109.5 . .
H12 N1 H13 109.5 . .
N1 N2 H21 108.1(9) . .
N1 N2 H22 109.2(9) . .
H21 N2 H22 110.2(13) . .

loop_
_geom_bond_atom_site_label_1
_geom_bond_atom_site_label_2
_geom_bond_distance
_geom_bond_site_symmetry_2
Mn1 O6 2.1784(18) 2_664
Mn1 O1 2.1808(14) .
Mn1 O3 2.1824(16) .
Mn1 O2 2.1828(16) 3
Mn1 O4 2.1909(15) 3_565
Mn1 O5 2.1943(17) .
O1 C1 1.248(3) .
O2 C1 1.261(3) .
O2 Mn1 2.1828(16) 3_455
O3 C2 1.241(3) .
O4 C2 1.253(2) .
O4 Mn1 2.1909(15) 3_465
O5 C3 1.258(3) .
O6 C3 1.243(3) .
O6 Mn1 2.1784(18) 2_665
C1 H1 0.9500 .
C2 H2 0.9500 .
C3 H3 0.9500 .
N1 N2 1.446(2) .
N1 H11 0.9100 .
N1 H12 0.9100 .
N1 H13 0.9100 .
N2 H21 0.912(9) .
N2 H22 0.906(9) .

loop_
_geom_hbond_atom_site_label_D
_geom_hbond_atom_site_label_H
_geom_hbond_atom_site_label_A
_geom_hbond_distance_DH
_geom_hbond_distance_HA
_geom_hbond_distance_DA
_geom_hbond_angle_DHA
_geom_hbond_site_symmetry_A
N1 H11 O5 0.91 1.96 2.852(3) 164.9 3_465
N1 H11 O6 0.91 2.63 3.108(3) 113.7 3_465
N1 H12 O2 0.91 1.99 2.897(3) 170.8 .
N1 H12 O1 0.91 2.46 3.004(3) 118.5 .
N1 H13 O4 0.91 2.02 2.915(3) 168.7 4_545
N2 H21 O6 0.912(9) 2.361(14) 3.094(3) 137.4(11) 3_465
N2 H22 O3 0.906(9) 2.262(15) 3.019(3) 140.7(14) 4_545
